data_4110232
loop_
_publ_author_name
'Matthew J. Horner'
'K. Travis Holman'
'Michael D. Ward'

_publ_section_title
;
 Architectural Diversity and Elastic Networks in Hydrogen-Bonded Host
 Frameworks: From Molecular Jaws to Cylinders
;
_journal_name_full 'Journal of the American Chemical Society'
_journal_page_first 14640
_journal_page_last 14660
_journal_paper_doi 10.1021/ja0741574
_journal_volume 129
_journal_year 2007
_chemical_formula_sum 'C92 H141 N18 O18 S6'
_chemical_formula_weight 1979.65
_chemical_name_systematic
; 
 ? 
;
_space_group_IT_number 14
_symmetry_cell_setting monoclinic
_symmetry_space_group_name_Hall '-P 2ybc'
_symmetry_space_group_name_H-M 'P 1 21/c 1'
_atom_sites_solution_hydrogens geom
_atom_sites_solution_primary direct
_atom_sites_solution_secondary difmap
_audit_creation_method SHELXL-97
_cell_angle_alpha 90.00
_cell_angle_beta 101.781(3)
_cell_angle_gamma 90.00
_cell_formula_units_Z 2
_cell_length_a 18.965(3)
_cell_length_b 21.733(3)
_cell_length_c 13.832(2)
_cell_measurement_reflns_used 989
_cell_measurement_temperature 173(2)
_cell_measurement_theta_max 24.70
_cell_measurement_theta_min 3.00
_cell_volume 5581.0(14)
_computing_cell_refinement 'SAINT, Bruker'
_computing_data_collection 'SMART, Bruker (or Siemens)'
_computing_data_reduction 'SAINT, Bruker'
_computing_molecular_graphics 'XSEED, L. Barbour; http://www.xseed.com'
_computing_publication_material CIFTAB
_computing_structure_refinement 'SHELXL-97 (Sheldrick, 1997)'
_computing_structure_solution 'SHELXS-97 (Sheldrick, 1990)'
_diffrn_ambient_temperature 173(2)
_diffrn_measured_fraction_theta_full 0.999
_diffrn_measured_fraction_theta_max 0.999
_diffrn_measurement_device_type 'SMART platform CCD, Bruker (or Siemens)'
_diffrn_measurement_method 'omega scans'
_diffrn_radiation_monochromator graphite
_diffrn_radiation_source 'fine-focus sealed tube'
_diffrn_radiation_type MoK\a
_diffrn_radiation_wavelength 0.71073
_diffrn_reflns_av_R_equivalents 0.0352
_diffrn_reflns_av_sigmaI/netI 0.0414
_diffrn_reflns_limit_h_max 24
_diffrn_reflns_limit_h_min -20
_diffrn_reflns_limit_k_max 27
_diffrn_reflns_limit_k_min -27
_diffrn_reflns_limit_l_max 17
_diffrn_reflns_limit_l_min -17
_diffrn_reflns_number 41563
_diffrn_reflns_theta_full 27.00
_diffrn_reflns_theta_max 27.00
_diffrn_reflns_theta_min 1.44
_exptl_absorpt_coefficient_mu 0.189
_exptl_absorpt_correction_T_max 0.9813
_exptl_absorpt_correction_T_min 0.9596
_exptl_absorpt_correction_type multi-scan
_exptl_absorpt_process_details 'SADABS, G. Sheldrick (1999)'
_exptl_crystal_colour colorless
_exptl_crystal_density_diffrn 1.178
_exptl_crystal_description prism
_exptl_crystal_F_000 2118
_exptl_crystal_size_max 0.22
_exptl_crystal_size_mid 0.18
_exptl_crystal_size_min 0.10
_refine_diff_density_max 0.304
_refine_diff_density_min -0.302
_refine_diff_density_rms 0.043
_refine_ls_extinction_method none
_refine_ls_goodness_of_fit_ref 1.034
_refine_ls_hydrogen_treatment constr
_refine_ls_matrix_type full
_refine_ls_number_parameters 688
_refine_ls_number_reflns 12160
_refine_ls_number_restraints 0
_refine_ls_restrained_S_all 1.034
_refine_ls_R_factor_all 0.1008
_refine_ls_R_factor_gt 0.0611
_refine_ls_shift/su_max 0.012
_refine_ls_shift/su_mean 0.000
_refine_ls_structure_factor_coef Fsqd
_refine_ls_weighting_details 'calc w=1/[\s^2^(Fo^2^)+(0.0651P)^2^+2.1183P] where P=(Fo^2^+2Fc^2^)/3'
_refine_ls_weighting_scheme calc
_refine_ls_wR_factor_gt 0.1368
_refine_ls_wR_factor_ref 0.1494
_reflns_number_gt 8040
_reflns_number_total 12160
_reflns_threshold_expression >2sigma(I)
_cod_data_source_file ja0741574si20070910_040750_31.cif
_cod_data_source_block G4IPBS.2/3p-xylene
_cod_original_cell_volume 5580.9(14)
_cod_database_code 4110232

loop_
_symmetry_equiv_pos_as_xyz
'x, y, z'
'-x, y+1/2, -z+1/2'
'-x, -y, -z'
'x, -y-1/2, z-1/2'

loop_
_atom_site_label
_atom_site_type_symbol
_atom_site_fract_x
_atom_site_fract_y
_atom_site_fract_z
_atom_site_U_iso_or_equiv
_atom_site_adp_type
_atom_site_occupancy
_atom_site_symmetry_multiplicity
_atom_site_calc_flag
_atom_site_refinement_flags
_atom_site_disorder_assembly
_atom_site_disorder_group
S1 S 0.83563(3) 0.68320(3) 0.30477(4) 0.03942(15) Uani 1 1 d . . .
S2 S 0.49358(3) 0.32155(3) 0.11332(4) 0.04144(16) Uani 1 1 d . . .
S3 S 0.17465(3) 0.68530(3) 0.10853(4) 0.03943(15) Uani 1 1 d . . .
O1 O 0.91288(9) 0.69479(7) 0.32422(12) 0.0448(4) Uani 1 1 d . . .
O2 O 0.79916(9) 0.71443(8) 0.37371(12) 0.0470(4) Uani 1 1 d . . .
O3 O 0.80230(9) 0.69724(8) 0.20201(12) 0.0481(4) Uani 1 1 d . . .
O4 O 0.53212(9) 0.28921(8) 0.20072(12) 0.0485(4) Uani 1 1 d . A .
O5 O 0.52918(9) 0.31596(8) 0.03002(12) 0.0503(4) Uani 1 1 d . A .
O6 O 0.41807(9) 0.30309(8) 0.08756(12) 0.0487(4) Uani 1 1 d . A .
O7 O 0.24844(9) 0.70859(8) 0.13301(11) 0.0463(4) Uani 1 1 d . . .
O8 O 0.13269(9) 0.71577(8) 0.02169(12) 0.0479(4) Uani 1 1 d . . .
O9 O 0.14028(9) 0.68733(7) 0.19364(11) 0.0442(4) Uani 1 1 d . . .
N1 N 0.77707(11) 0.23501(10) 0.11476(15) 0.0491(5) Uani 1 1 d . . .
H1A H 0.7991 0.2155 0.1682 0.059 Uiso 1 1 calc R . .
H1B H 0.8004 0.2435 0.0675 0.059 Uiso 1 1 calc R . .
N2 N 0.67349(11) 0.23899(9) 0.17622(14) 0.0463(5) Uani 1 1 d . . .
H2A H 0.6279 0.2495 0.1694 0.056 Uiso 1 1 calc R . .
H2B H 0.6956 0.2200 0.2301 0.056 Uiso 1 1 calc R . .
N3 N 0.67494(12) 0.28026(10) 0.02437(15) 0.0526(6) Uani 1 1 d . . .
H3A H 0.6294 0.2907 0.0179 0.063 Uiso 1 1 calc R . .
H3B H 0.6981 0.2888 -0.0230 0.063 Uiso 1 1 calc R . .
N4 N 0.45049(11) 0.25648(10) 0.35262(15) 0.0493(5) Uani 1 1 d . . .
H4A H 0.4728 0.2488 0.4137 0.059 Uiso 1 1 calc R . .
H4B H 0.4746 0.2716 0.3100 0.059 Uiso 1 1 calc R . .
N5 N 0.34465(12) 0.22264(10) 0.38864(16) 0.0551(6) Uani 1 1 d . . .
H5A H 0.2980 0.2161 0.3707 0.066 Uiso 1 1 calc R . .
H5B H 0.3673 0.2141 0.4492 0.066 Uiso 1 1 calc R . .
N6 N 0.34665(11) 0.25817(9) 0.23384(15) 0.0496(5) Uani 1 1 d . . .
H6A H 0.3000 0.2516 0.2159 0.059 Uiso 1 1 calc R . .
H6B H 0.3707 0.2733 0.1912 0.059 Uiso 1 1 calc R . .
N7 N 0.11779(11) 0.25145(10) 0.43265(16) 0.0546(6) Uani 1 1 d . . .
H7A H 0.1407 0.2696 0.4869 0.066 Uiso 1 1 calc R . .
H7B H 0.1412 0.2411 0.3864 0.066 Uiso 1 1 calc R . .
N8 N 0.01345(12) 0.21323(11) 0.33849(15) 0.0556(6) Uani 1 1 d . . .
H8A H -0.0331 0.2060 0.3301 0.067 Uiso 1 1 calc R . .
H8B H 0.0369 0.2029 0.2922 0.067 Uiso 1 1 calc R . .
N9 N 0.01302(12) 0.25528(10) 0.48990(16) 0.0538(6) Uani 1 1 d . . .
H9A H 0.0359 0.2734 0.5442 0.065 Uiso 1 1 calc R . .
H9B H -0.0334 0.2475 0.4819 0.065 Uiso 1 1 calc R . .
C1 C 0.82469(12) 0.60365(10) 0.32071(15) 0.0377(5) Uani 1 1 d . . .
C2 C 0.76580(14) 0.58174(12) 0.35440(19) 0.0490(6) Uani 1 1 d . . .
H2 H 0.7325 0.6096 0.3733 0.059 Uiso 1 1 calc R . .
C3 C 0.75565(17) 0.51923(13) 0.3605(2) 0.0598(7) Uani 1 1 d . . .
H3 H 0.7151 0.5044 0.3839 0.072 Uiso 1 1 calc R . .
C4 C 0.80311(17) 0.47737(12) 0.33328(19) 0.0539(7) Uani 1 1 d . . .
C5 C 0.86270(16) 0.50021(12) 0.30278(19) 0.0559(7) Uani 1 1 d . . .
H5 H 0.8970 0.4723 0.2863 0.067 Uiso 1 1 calc R . .
C6 C 0.87387(14) 0.56276(12) 0.29565(18) 0.0473(6) Uani 1 1 d . . .
H6 H 0.9150 0.5775 0.2737 0.057 Uiso 1 1 calc R . .
C7 C 0.7863(2) 0.40868(14) 0.3360(3) 0.0815(10) Uani 1 1 d . . .
H7 H 0.7789 0.3989 0.4038 0.098 Uiso 1 1 calc R . .
C8 C 0.8455(3) 0.36722(15) 0.3158(3) 0.1095(14) Uani 1 1 d . . .
H8C H 0.8523 0.3741 0.2482 0.164 Uiso 1 1 calc R . .
H8D H 0.8322 0.3242 0.3233 0.164 Uiso 1 1 calc R . .
H8E H 0.8904 0.3765 0.3626 0.164 Uiso 1 1 calc R . .
C9 C 0.7148(3) 0.39493(18) 0.2629(4) 0.137(2) Uani 1 1 d . . .
H9C H 0.6776 0.4237 0.2745 0.205 Uiso 1 1 calc R . .
H9D H 0.6996 0.3527 0.2727 0.205 Uiso 1 1 calc R . .
H9E H 0.7218 0.3997 0.1950 0.205 Uiso 1 1 calc R . .
C10 C 0.70867(13) 0.25168(11) 0.10544(17) 0.0411(6) Uani 1 1 d . . .
C11 C 0.49363(14) 0.40037(12) 0.14448(18) 0.0425(6) Uani 0.50 1 d P A 2
C12 C 0.5331(18) 0.4400(15) 0.111(2) 0.060(6) Uani 0.50 1 d P A 2
C13 C 0.5329(9) 0.5018(7) 0.1537(8) 0.063(3) Uani 0.50 1 d P A 2
H13 H 0.5658 0.5311 0.1375 0.076 Uiso 0.50 1 calc PR A 2
C14 C 0.4888(8) 0.5200(6) 0.2150(9) 0.052(3) Uani 0.50 1 d P A 2
C15 C 0.4455(13) 0.4771(14) 0.2440(14) 0.052(4) Uani 0.50 1 d P A 2
H15 H 0.4145 0.4887 0.2868 0.062 Uiso 0.50 1 calc PR A 2
C16 C 0.4458(10) 0.4165(8) 0.2120(14) 0.038(2) Uani 0.50 1 d P A 2
H16 H 0.4160 0.3864 0.2332 0.045 Uiso 0.50 1 calc PR A 2
C17 C 0.4848(5) 0.5856(3) 0.2526(7) 0.076(2) Uani 0.50 1 d P A 2
H17 H 0.4671 0.5804 0.3154 0.091 Uiso 0.50 1 calc PR A 2
C18 C 0.5583(9) 0.6156(9) 0.2855(17) 0.097(6) Uani 0.50 1 d P A 2
H18A H 0.5900 0.5879 0.3305 0.145 Uiso 0.50 1 calc PR A 2
H18B H 0.5529 0.6544 0.3195 0.145 Uiso 0.50 1 calc PR A 2
H18C H 0.5792 0.6239 0.2276 0.145 Uiso 0.50 1 calc PR A 2
C20 C 0.38059(13) 0.24529(11) 0.32479(18) 0.0420(6) Uani 1 1 d . . .
C21 C 0.18207(12) 0.60762(11) 0.07637(16) 0.0395(5) Uani 1 1 d . . .
C22 C 0.14166(18) 0.58331(14) -0.0090(2) 0.0727(10) Uani 1 1 d . . .
H22 H 0.1062 0.6078 -0.0501 0.087 Uiso 1 1 calc R . .
C23 C 0.1528(2) 0.52307(14) -0.0350(2) 0.0811(11) Uani 1 1 d . . .
H23 H 0.1238 0.5064 -0.0933 0.097 Uiso 1 1 calc R . .
C24 C 0.20469(15) 0.48678(12) 0.02149(19) 0.0541(7) Uani 1 1 d . . .
C25 C 0.24084(16) 0.51062(12) 0.1097(2) 0.0615(8) Uani 1 1 d . . .
H25 H 0.2743 0.4854 0.1527 0.074 Uiso 1 1 calc R . .
C26 C 0.22975(15) 0.57027(12) 0.13759(19) 0.0552(7) Uani 1 1 d . . .
H26 H 0.2552 0.5855 0.1993 0.066 Uiso 1 1 calc R . .
C27 C 0.22433(19) 0.42493(13) -0.0165(2) 0.0687(9) Uani 1 1 d . . .
H27 H 0.1835 0.4115 -0.0701 0.082 Uiso 1 1 calc R . .
C28 C 0.2909(2) 0.43325(15) -0.0622(3) 0.0915(12) Uani 1 1 d . . .
H28A H 0.2815 0.4654 -0.1129 0.137 Uiso 1 1 calc R . .
H28B H 0.3017 0.3944 -0.0922 0.137 Uiso 1 1 calc R . .
H28C H 0.3321 0.4453 -0.0106 0.137 Uiso 1 1 calc R . .
C29 C 0.2375(2) 0.37497(14) 0.0609(2) 0.0794(10) Uani 1 1 d . . .
H29A H 0.2811 0.3846 0.1101 0.119 Uiso 1 1 calc R . .
H29B H 0.2439 0.3355 0.0295 0.119 Uiso 1 1 calc R . .
H29C H 0.1962 0.3724 0.0932 0.119 Uiso 1 1 calc R . .
C30 C 0.04814(14) 0.23978(11) 0.42069(18) 0.0447(6) Uani 1 1 d . . .
C31 C 0.93251(17) 0.46557(16) 0.6526(3) 0.0722(9) Uani 1 1 d . . .
C32 C 0.93957(17) 0.46967(16) 0.7533(3) 0.0709(9) Uani 1 1 d . . .
H32 H 0.9391 0.4327 0.7899 0.085 Uiso 1 1 calc R . .
C33 C 0.94715(19) 0.52381(18) 0.8028(3) 0.0844(10) Uani 1 1 d . . .
H33 H 0.9512 0.5246 0.8724 0.101 Uiso 1 1 calc R . .
C34 C 0.9490(2) 0.57978(17) 0.7491(3) 0.0878(11) Uani 1 1 d . . .
C35 C 0.9427(2) 0.57489(19) 0.6494(3) 0.0916(11) Uani 1 1 d . . .
H35 H 0.9442 0.6115 0.6124 0.110 Uiso 1 1 calc R . .
C36 C 0.93436(19) 0.51996(19) 0.5998(3) 0.0855(11) Uani 1 1 d . . .
H36 H 0.9299 0.5189 0.5301 0.103 Uiso 1 1 calc R . .
C37 C 0.9236(2) 0.40389(19) 0.6005(3) 0.1073(14) Uani 1 1 d . . .
H37A H 0.9685 0.3928 0.5803 0.161 Uiso 1 1 calc R . .
H37B H 0.8845 0.4065 0.5421 0.161 Uiso 1 1 calc R . .
H37C H 0.9119 0.3724 0.6455 0.161 Uiso 1 1 calc R . .
C38 C 0.9564(3) 0.6396(2) 0.8046(4) 0.1315(18) Uani 1 1 d . . .
H38A H 0.9984 0.6620 0.7918 0.197 Uiso 1 1 calc R . .
H38B H 0.9628 0.6313 0.8755 0.197 Uiso 1 1 calc R . .
H38C H 0.9130 0.6644 0.7827 0.197 Uiso 1 1 calc R . .
C39 C 0.37058(19) 0.56103(16) 0.4833(2) 0.0730(9) Uani 1 1 d . . .
C40 C 0.3028(2) 0.56271(17) 0.4236(2) 0.0767(9) Uani 1 1 d . . .
H40 H 0.2798 0.6013 0.4085 0.092 Uiso 1 1 calc R . .
C41 C 0.26747(18) 0.50968(18) 0.3850(2) 0.0745(9) Uani 1 1 d . . .
H41 H 0.2205 0.5127 0.3450 0.089 Uiso 1 1 calc R . .
C42 C 0.29921(18) 0.45226(17) 0.4035(2) 0.0699(9) Uani 1 1 d . . .
C43 C 0.36712(19) 0.45102(17) 0.4628(2) 0.0752(9) Uani 1 1 d . . .
H43 H 0.3908 0.4126 0.4771 0.090 Uiso 1 1 calc R . .
C44 C 0.40151(18) 0.50366(18) 0.5018(2) 0.0761(9) Uani 1 1 d . . .
H44 H 0.4481 0.5005 0.5429 0.091 Uiso 1 1 calc R . .
C45 C 0.4087(2) 0.61832(19) 0.5261(3) 0.1067(13) Uani 1 1 d . . .
H45A H 0.4182 0.6446 0.4726 0.160 Uiso 1 1 calc R . .
H45B H 0.4544 0.6072 0.5697 0.160 Uiso 1 1 calc R . .
H45C H 0.3785 0.6406 0.5640 0.160 Uiso 1 1 calc R . .
C46 C 0.2600(2) 0.39425(19) 0.3640(3) 0.1021(13) Uani 1 1 d . . .
H46A H 0.2323 0.3789 0.4115 0.153 Uiso 1 1 calc R . .
H46B H 0.2950 0.3630 0.3537 0.153 Uiso 1 1 calc R . .
H46C H 0.2273 0.4032 0.3010 0.153 Uiso 1 1 calc R . .
C11' C 0.49363(14) 0.40037(12) 0.14448(18) 0.0425(6) Uani 0.50 1 d P A 1
C12' C 0.4568(12) 0.4244(11) 0.2023(18) 0.068(6) Uani 0.50 1 d P A 1
H12' H 0.4286 0.3978 0.2336 0.082 Uiso 0.50 1 calc PR A 1
C13' C 0.4551(15) 0.4873(14) 0.2226(17) 0.058(5) Uani 0.50 1 d P A 1
H13' H 0.4261 0.5019 0.2663 0.070 Uiso 0.50 1 calc PR A 1
C14' C 0.4951(7) 0.5285(6) 0.1799(7) 0.042(2) Uani 0.50 1 d P A 1
C15' C 0.5369(8) 0.5042(7) 0.1165(7) 0.055(3) Uani 0.50 1 d P A 1
H15' H 0.5630 0.5310 0.0824 0.066 Uiso 0.50 1 calc PR A 1
C16' C 0.5399(19) 0.4427(15) 0.104(2) 0.072(7) Uani 0.50 1 d P A 1
H16' H 0.5730 0.4266 0.0672 0.086 Uiso 0.50 1 calc PR A 1
C17' C 0.4945(3) 0.5969(3) 0.1995(4) 0.0441(14) Uani 0.50 1 d P A 1
H17' H 0.5214 0.6178 0.1537 0.053 Uiso 0.50 1 calc PR A 1
C18' C 0.5329(9) 0.6115(7) 0.3057(15) 0.072(4) Uani 0.50 1 d P A 1
H18D H 0.5328 0.6560 0.3164 0.109 Uiso 0.50 1 calc PR A 1
H18E H 0.5827 0.5967 0.3165 0.109 Uiso 0.50 1 calc PR A 1
H18F H 0.5078 0.5910 0.3521 0.109 Uiso 0.50 1 calc PR A 1
C19' C 0.4211(9) 0.6229(8) 0.1823(12) 0.083(6) Uani 0.50 1 d P A 1
H19A H 0.3933 0.6078 0.1192 0.124 Uiso 0.50 1 calc PR A 1
H19B H 0.4239 0.6679 0.1805 0.124 Uiso 0.50 1 calc PR A 1
H19C H 0.3975 0.6102 0.2358 0.124 Uiso 0.50 1 calc PR A 1
C19 C 0.4249(9) 0.6226(7) 0.1865(11) 0.082(6) Uani 0.50 1 d P A 2
H19D H 0.4345 0.6249 0.1196 0.123 Uiso 0.50 1 calc PR A 2
H19E H 0.4235 0.6642 0.2132 0.123 Uiso 0.50 1 calc PR A 2
H19F H 0.3785 0.6023 0.1844 0.123 Uiso 0.50 1 calc PR A 2

loop_
_atom_site_aniso_label
_atom_site_aniso_U_11
_atom_site_aniso_U_22
_atom_site_aniso_U_33
_atom_site_aniso_U_23
_atom_site_aniso_U_13
_atom_site_aniso_U_12
S1 0.0345(3) 0.0448(3) 0.0389(3) -0.0028(3) 0.0074(2) -0.0017(3)
S2 0.0375(3) 0.0524(4) 0.0349(3) 0.0021(3) 0.0087(2) 0.0000(3)
S3 0.0388(3) 0.0476(3) 0.0332(3) -0.0018(3) 0.0104(2) 0.0053(3)
O1 0.0364(10) 0.0540(10) 0.0444(9) -0.0049(8) 0.0091(7) -0.0059(7)
O2 0.0401(10) 0.0504(10) 0.0510(10) -0.0112(8) 0.0108(8) 0.0011(8)
O3 0.0403(10) 0.0586(11) 0.0444(10) 0.0065(8) 0.0060(8) -0.0027(8)
O4 0.0458(10) 0.0563(10) 0.0435(10) 0.0070(8) 0.0091(8) 0.0042(8)
O5 0.0434(10) 0.0668(11) 0.0421(9) -0.0027(8) 0.0120(8) 0.0012(8)
O6 0.0402(10) 0.0650(11) 0.0406(9) -0.0004(8) 0.0080(8) -0.0063(8)
O7 0.0414(10) 0.0590(10) 0.0399(9) -0.0055(8) 0.0117(8) -0.0038(8)
O8 0.0480(11) 0.0538(10) 0.0438(9) 0.0060(8) 0.0141(8) 0.0122(8)
O9 0.0447(10) 0.0535(10) 0.0369(9) -0.0043(7) 0.0145(7) 0.0053(8)
N1 0.0435(13) 0.0648(14) 0.0411(12) 0.0118(10) 0.0134(10) 0.0103(10)
N2 0.0426(13) 0.0571(13) 0.0410(11) 0.0098(10) 0.0125(10) 0.0061(10)
N3 0.0426(13) 0.0753(15) 0.0424(12) 0.0126(11) 0.0149(10) 0.0099(11)
N4 0.0421(13) 0.0617(14) 0.0431(12) 0.0069(10) 0.0063(10) -0.0099(10)
N5 0.0419(13) 0.0747(16) 0.0471(12) 0.0194(11) 0.0052(10) -0.0099(11)
N6 0.0401(12) 0.0593(13) 0.0486(13) 0.0147(10) 0.0072(10) -0.0070(10)
N7 0.0388(13) 0.0769(15) 0.0482(13) -0.0169(11) 0.0089(10) -0.0041(11)
N8 0.0399(13) 0.0843(16) 0.0445(12) -0.0138(12) 0.0129(10) -0.0104(11)
N9 0.0395(13) 0.0765(15) 0.0461(12) -0.0158(11) 0.0105(10) -0.0117(11)
C1 0.0383(14) 0.0459(13) 0.0286(11) -0.0032(10) 0.0059(10) -0.0011(10)
C2 0.0492(16) 0.0503(15) 0.0525(15) -0.0042(12) 0.0219(12) -0.0021(12)
C3 0.067(2) 0.0606(18) 0.0550(17) -0.0002(14) 0.0203(15) -0.0153(15)
C4 0.072(2) 0.0459(15) 0.0411(14) -0.0026(12) 0.0045(13) -0.0057(14)
C5 0.0636(19) 0.0500(16) 0.0518(16) -0.0083(13) 0.0065(14) 0.0115(14)
C6 0.0437(15) 0.0545(16) 0.0445(14) -0.0049(12) 0.0112(12) 0.0029(12)
C7 0.118(3) 0.0480(18) 0.074(2) 0.0004(15) 0.009(2) -0.0069(19)
C8 0.163(4) 0.0468(19) 0.117(3) 0.003(2) 0.024(3) 0.010(2)
C9 0.152(4) 0.068(3) 0.165(5) -0.021(3) -0.029(4) -0.038(3)
C10 0.0426(15) 0.0445(13) 0.0368(13) 0.0009(10) 0.0093(11) -0.0005(11)
C11 0.0342(14) 0.0545(15) 0.0360(13) 0.0034(11) 0.0008(11) 0.0039(12)
C12 0.052(8) 0.063(14) 0.074(8) -0.007(8) 0.036(7) -0.003(7)
C13 0.076(6) 0.052(5) 0.075(8) 0.005(6) 0.049(7) -0.023(4)
C14 0.051(5) 0.052(6) 0.048(7) 0.000(6) 0.000(6) -0.007(4)
C15 0.050(7) 0.062(9) 0.043(7) -0.009(7) 0.010(5) 0.001(6)
C16 0.039(5) 0.045(5) 0.036(4) -0.003(4) 0.021(4) 0.003(5)
C17 0.089(6) 0.061(4) 0.083(6) -0.002(4) 0.026(5) -0.005(4)
C18 0.085(12) 0.082(7) 0.103(12) 0.020(7) -0.030(8) -0.028(7)
C20 0.0411(15) 0.0417(13) 0.0424(14) 0.0058(11) 0.0067(11) -0.0029(11)
C21 0.0375(14) 0.0491(14) 0.0319(12) -0.0027(10) 0.0070(10) 0.0053(11)
C22 0.087(2) 0.071(2) 0.0454(16) -0.0116(14) -0.0224(15) 0.0298(17)
C23 0.109(3) 0.068(2) 0.0489(17) -0.0225(15) -0.0245(17) 0.0221(19)
C24 0.0626(18) 0.0514(16) 0.0443(15) -0.0063(12) 0.0016(13) 0.0063(13)
C25 0.070(2) 0.0495(16) 0.0547(17) 0.0001(13) -0.0121(14) 0.0118(14)
C26 0.0610(18) 0.0530(16) 0.0420(14) -0.0057(12) -0.0122(13) 0.0042(13)
C27 0.093(3) 0.0522(17) 0.0569(18) -0.0077(14) 0.0052(17) 0.0047(16)
C28 0.132(3) 0.064(2) 0.091(3) -0.0065(19) 0.052(2) 0.022(2)
C29 0.105(3) 0.0537(18) 0.078(2) -0.0033(16) 0.016(2) 0.0036(18)
C30 0.0407(15) 0.0516(14) 0.0419(14) -0.0035(11) 0.0087(11) -0.0028(11)
C31 0.0513(19) 0.083(2) 0.079(2) 0.0062(19) 0.0063(16) 0.0072(16)
C32 0.059(2) 0.076(2) 0.079(2) 0.0127(18) 0.0159(17) 0.0095(16)
C33 0.078(3) 0.087(3) 0.089(3) 0.008(2) 0.017(2) 0.018(2)
C34 0.073(2) 0.077(2) 0.110(3) -0.002(2) 0.009(2) 0.0170(19)
C35 0.087(3) 0.081(3) 0.106(3) 0.021(2) 0.019(2) 0.010(2)
C36 0.074(3) 0.105(3) 0.075(2) 0.017(2) 0.0107(19) 0.014(2)
C37 0.087(3) 0.104(3) 0.121(3) -0.023(3) -0.001(2) 0.005(2)
C38 0.129(4) 0.092(3) 0.162(5) -0.024(3) 0.005(3) 0.017(3)
C39 0.072(2) 0.088(2) 0.0578(19) 0.0218(17) 0.0117(17) 0.0007(18)
C40 0.080(2) 0.084(2) 0.065(2) 0.0229(18) 0.0120(18) 0.0201(19)
C41 0.057(2) 0.108(3) 0.0548(18) 0.0125(18) 0.0030(15) 0.018(2)
C42 0.067(2) 0.095(2) 0.0487(17) 0.0001(16) 0.0146(15) 0.0105(19)
C43 0.066(2) 0.093(3) 0.068(2) 0.0146(19) 0.0161(17) 0.0269(19)
C44 0.053(2) 0.101(3) 0.070(2) 0.020(2) 0.0029(16) 0.0077(19)
C45 0.110(3) 0.101(3) 0.102(3) 0.015(2) 0.006(3) -0.023(3)
C46 0.110(3) 0.111(3) 0.083(3) -0.020(2) 0.015(2) 0.000(3)
C11' 0.0342(14) 0.0545(15) 0.0360(13) 0.0034(11) 0.0008(11) 0.0039(12)
C12' 0.068(10) 0.074(8) 0.066(9) 0.012(5) 0.023(6) -0.023(5)
C13' 0.062(8) 0.065(12) 0.056(9) -0.008(8) 0.030(6) 0.006(7)
C14' 0.040(4) 0.052(5) 0.033(5) 0.019(4) 0.009(4) 0.003(3)
C15' 0.059(5) 0.064(5) 0.050(6) 0.019(5) 0.032(5) -0.001(3)
C16' 0.056(11) 0.054(11) 0.108(15) 0.030(9) 0.021(9) -0.008(8)
C17' 0.053(4) 0.045(3) 0.038(3) 0.019(3) 0.016(3) 0.000(2)
C18' 0.074(10) 0.043(5) 0.088(8) -0.001(5) -0.013(7) -0.012(5)
C19' 0.092(11) 0.085(11) 0.092(10) 0.030(7) 0.067(8) 0.032(7)
C19 0.086(10) 0.041(7) 0.101(10) -0.015(6) -0.024(7) 0.001(6)

loop_
_atom_type_symbol
_atom_type_description
_atom_type_scat_dispersion_real
_atom_type_scat_dispersion_imag
_atom_type_scat_source
C C 0.0033 0.0016 'International Tables Vol C Tables 4.2.6.8 and 6.1.1.4'
H H 0.0000 0.0000 'International Tables Vol C Tables 4.2.6.8 and 6.1.1.4'
N N 0.0061 0.0033 'International Tables Vol C Tables 4.2.6.8 and 6.1.1.4'
O O 0.0106 0.0060 'International Tables Vol C Tables 4.2.6.8 and 6.1.1.4'
S S 0.1246 0.1234 'International Tables Vol C Tables 4.2.6.8 and 6.1.1.4'

loop_
_geom_angle_atom_site_label_1
_geom_angle_atom_site_label_2
_geom_angle_atom_site_label_3
_geom_angle
O2 S1 O1 113.14(10)
O2 S1 O3 111.71(10)
O1 S1 O3 111.21(10)
O2 S1 C1 106.98(10)
O1 S1 C1 106.65(10)
O3 S1 C1 106.72(10)
O5 S2 O4 112.40(10)
O5 S2 O6 112.00(10)
O4 S2 O6 111.74(10)
O5 S2 C11 107.28(12)
O4 S2 C11 106.84(11)
O6 S2 C11 106.14(11)
O8 S3 O9 113.13(10)
O8 S3 O7 111.69(10)
O9 S3 O7 111.55(10)
O8 S3 C21 106.62(10)
O9 S3 C21 107.77(10)
O7 S3 C21 105.59(11)
C2 C1 C6 119.8(2)
C2 C1 S1 120.36(19)
C6 C1 S1 119.80(19)
C3 C2 C1 119.6(2)
C2 C3 C4 121.7(3)
C5 C4 C3 117.8(2)
C5 C4 C7 123.2(3)
C3 C4 C7 119.0(3)
C4 C5 C6 121.6(3)
C1 C6 C5 119.5(2)
C8 C7 C4 114.3(3)
C8 C7 C9 110.4(3)
C4 C7 C9 109.4(3)
N2 C10 N3 119.6(2)
N2 C10 N1 120.2(2)
N3 C10 N1 120.2(2)
C12 C11 C16 123.2(14)
C12 C11 S2 122.2(12)
C16 C11 S2 114.6(7)
C11 C12 C13 114.8(19)
C14 C13 C12 124.5(16)
C15 C14 C13 118.0(15)
C15 C14 C17 117.8(16)
C13 C14 C17 124.1(11)
C14 C15 C16 121.0(18)
C15 C16 C11 118.1(16)
C18 C17 C14 113.4(11)
C18 C17 C19 118.4(11)
C14 C17 C19 111.7(9)
N5 C20 N6 120.0(2)
N5 C20 N4 119.9(2)
N6 C20 N4 120.1(2)
C26 C21 C22 119.0(2)
C26 C21 S3 119.26(18)
C22 C21 S3 121.77(19)
C21 C22 C23 119.8(3)
C24 C23 C22 121.7(3)
C23 C24 C25 117.3(2)
C23 C24 C27 120.6(2)
C25 C24 C27 121.9(2)
C24 C25 C26 121.7(2)
C21 C26 C25 120.1(2)
C29 C27 C24 114.1(3)
C29 C27 C28 110.2(3)
C24 C27 C28 108.6(3)
N9 C30 N7 120.0(2)
N9 C30 N8 120.0(2)
N7 C30 N8 120.0(2)
C32 C31 C36 118.0(3)
C32 C31 C37 121.2(3)
C36 C31 C37 120.9(4)
C33 C32 C31 123.2(3)
C32 C33 C34 119.2(4)
C35 C34 C33 116.9(4)
C35 C34 C38 124.3(4)
C33 C34 C38 118.7(4)
C34 C35 C36 123.5(4)
C35 C36 C31 119.2(4)
C40 C39 C44 116.4(3)
C40 C39 C45 122.0(3)
C44 C39 C45 121.6(3)
C39 C40 C41 121.9(3)
C40 C41 C42 121.3(3)
C43 C42 C41 116.4(3)
C43 C42 C46 122.0(3)
C41 C42 C46 121.5(3)
C44 C43 C42 121.9(3)
C43 C44 C39 122.1(3)
C14' C13' C12' 120.7(18)
C13' C14' C15' 117.0(15)
C13' C14' C17' 122.4(15)
C15' C14' C17' 120.6(10)
C16' C15' C14' 120.0(16)
C19' C17' C14' 112.9(9)
C19' C17' C18' 108.9(9)
C14' C17' C18' 110.9(8)

loop_
_geom_bond_atom_site_label_1
_geom_bond_atom_site_label_2
_geom_bond_distance
S1 O2 1.4552(17)
S1 O1 1.4565(17)
S1 O3 1.4649(17)
S1 C1 1.760(2)
S2 O5 1.4546(17)
S2 O4 1.4592(17)
S2 O6 1.4595(17)
S2 C11 1.766(3)
S3 O8 1.4575(17)
S3 O9 1.4582(16)
S3 O7 1.4614(17)
S3 C21 1.759(2)
N1 C10 1.327(3)
N2 C10 1.321(3)
N3 C10 1.327(3)
N4 C20 1.325(3)
N5 C20 1.316(3)
N6 C20 1.321(3)
N7 C30 1.322(3)
N8 C30 1.324(3)
N9 C30 1.317(3)
C1 C2 1.380(3)
C1 C6 1.383(3)
C2 C3 1.377(4)
C3 C4 1.385(4)
C4 C5 1.377(4)
C4 C7 1.528(4)
C5 C6 1.382(4)
C7 C8 1.509(5)
C7 C9 1.546(5)
C11 C12 1.29(4)
C11 C16 1.471(17)
C12 C13 1.47(3)
C13 C14 1.367(15)
C14 C15 1.35(2)
C14 C17 1.526(16)
C15 C16 1.39(4)
C17 C18 1.522(17)
C17 C19 1.532(19)
C21 C26 1.371(3)
C21 C22 1.375(3)
C22 C23 1.385(4)
C23 C24 1.373(4)
C24 C25 1.373(4)
C24 C27 1.517(4)
C25 C26 1.381(4)
C27 C29 1.510(4)
C27 C28 1.533(5)
C31 C32 1.374(4)
C31 C36 1.394(5)
C31 C37 1.515(5)
C32 C33 1.355(5)
C33 C34 1.430(5)
C34 C35 1.363(5)
C34 C38 1.501(5)
C35 C36 1.370(5)
C39 C40 1.378(5)
C39 C44 1.379(5)
C39 C45 1.500(5)
C40 C41 1.385(5)
C41 C42 1.386(5)
C42 C43 1.379(5)
C42 C46 1.508(5)
C43 C44 1.372(5)
C12' C13' 1.40(4)
C13' C14' 1.382(19)
C14' C15' 1.400(15)
C14' C17' 1.511(15)
C15' C16' 1.35(4)
C17' C19' 1.476(17)
C17' C18' 1.53(2)
